data_7207131
loop_
_publ_author_name
'Constable, Edwin C.'
'Housecroft, Catherine E.'
'Kopecky, Peter'
'Neuburger, Markus'
'Zampese, Jennifer A.'
'Zhang, Guoqi'

_publ_section_title
;
 Coordination polymers with divergent
 4&#x2032;-tert-butyl-4,2&#x2032;:6&#x2032;,4&#x2032;&#x2032;-terpyridine
 linkers: from aryl-aryl to ball-and-socket packing
;
_journal_issue 2
_journal_name_full CrystEngComm
_journal_page_first 446
_journal_paper_doi 10.1039/c1ce06024d
_journal_volume 14
_journal_year 2012
_chemical_formula_moiety '4(C40 H38 Co N8 S2), 4(C H4 O), H2 O'
_chemical_formula_sum 'C164 H170 Co4 N32 O5 S8'
_chemical_formula_weight 3161.52
_chemical_name_systematic
;
?
;
_space_group_IT_number 5
_symmetry_cell_setting monoclinic
_symmetry_space_group_name_Hall 'C 2y'
_symmetry_space_group_name_H-M 'C 1 2 1'
_atom_sites_solution_hydrogens geom
_atom_sites_solution_primary direct
_atom_sites_solution_secondary difmap
_audit_creation_method SHELXL-97
_cell_angle_alpha 90.00
_cell_angle_beta 122.480(10)
_cell_angle_gamma 90.00
_cell_formula_units_Z 1
_cell_length_a 27.298(4)
_cell_length_b 10.7049(12)
_cell_length_c 15.889(3)
_cell_measurement_reflns_used 10247
_cell_measurement_temperature 173(2)
_cell_measurement_theta_max 57.70
_cell_measurement_theta_min 5.57
_cell_volume 3916.8(11)
_computing_cell_refinement 'Stoe IPDS'
_computing_data_collection 'Stoe IPDS'
_computing_data_reduction 'Stoe IPDS'
_computing_molecular_graphics 'Bruker SHELXTL'
_computing_publication_material 'Bruker SHELXTL'
_computing_structure_refinement 'SHELXL-97 (Sheldrick, 1997)'
_computing_structure_solution 'SHELXS-97 (Sheldrick, 1990)'
_diffrn_ambient_temperature 173(2)
_diffrn_measured_fraction_theta_full 0.996
_diffrn_measured_fraction_theta_max 0.996
_diffrn_measurement_device_type 'Stoe IPDS'
_diffrn_measurement_method '\w scans'
_diffrn_radiation_monochromator graphite
_diffrn_radiation_source 'fine-focus sealed tube'
_diffrn_radiation_type MoK\a
_diffrn_radiation_wavelength 0.71073
_diffrn_reflns_av_R_equivalents 0.0573
_diffrn_reflns_av_sigmaI/netI 0.0322
_diffrn_reflns_limit_h_max 37
_diffrn_reflns_limit_h_min -37
_diffrn_reflns_limit_k_max 14
_diffrn_reflns_limit_k_min -14
_diffrn_reflns_limit_l_max 21
_diffrn_reflns_limit_l_min -21
_diffrn_reflns_number 43488
_diffrn_reflns_theta_full 29.00
_diffrn_reflns_theta_max 29.00
_diffrn_reflns_theta_min 2.57
_exptl_absorpt_coefficient_mu 0.589
_exptl_absorpt_correction_T_max 0.8913
_exptl_absorpt_correction_T_min 0.8431
_exptl_absorpt_correction_type multi-scan
_exptl_absorpt_process_details '(Blessing 1951)'
_exptl_crystal_colour pink
_exptl_crystal_density_diffrn 1.339
_exptl_crystal_density_method 'not measured'
_exptl_crystal_description block
_exptl_crystal_F_000 1652
_exptl_crystal_size_max 0.30
_exptl_crystal_size_mid 0.25
_exptl_crystal_size_min 0.20
_refine_diff_density_max 1.072
_refine_diff_density_min -0.935
_refine_diff_density_rms 0.068
_refine_ls_abs_structure_details 'Flack H D (1983), Acta Cryst. A39, 876-881'
_refine_ls_abs_structure_Flack 0.471(11)
_refine_ls_extinction_method none
_refine_ls_goodness_of_fit_ref 1.088
_refine_ls_hydrogen_treatment constr
_refine_ls_matrix_type full
_refine_ls_number_parameters 492
_refine_ls_number_reflns 10372
_refine_ls_number_restraints 1
_refine_ls_restrained_S_all 1.088
_refine_ls_R_factor_all 0.0460
_refine_ls_R_factor_gt 0.0455
_refine_ls_shift/su_max 0.037
_refine_ls_shift/su_mean 0.002
_refine_ls_structure_factor_coef Fsqd
_refine_ls_weighting_details 'calc w=1/[\s^2^(Fo^2^)+(0.0527P)^2^+6.9956P] where P=(Fo^2^+2Fc^2^)/3'
_refine_ls_weighting_scheme calc
_refine_ls_wR_factor_gt 0.1181
_refine_ls_wR_factor_ref 0.1185
_reflns_number_gt 10232
_reflns_number_total 10372
_reflns_threshold_expression >2sigma(I)
_cod_data_source_file c1ce06024d.txt
_cod_data_source_block gq267
_cod_depositor_comments
;
The following automatic conversions were performed:

'_symmetry_cell_setting' value 'Monoclinic' changed to 'monoclinic'
according to /home/saulius/struct/CIF-dictionaries/cif_core.dic
dictionary named 'cif_core.dic' version 2.4.1 from 2010-06-29.

Automatic conversion script
Id: cif_fix_values 1715 2011-07-08 13:25:40Z adriana 
;
_cod_original_cell_volume 3916.8(10)
_cod_original_sg_symbol_Hall C2y
_cod_original_sg_symbol_H-M C2
_cod_database_code 7207131

loop_
_symmetry_equiv_pos_as_xyz
'x, y, z'
'-x, y, -z'
'x+1/2, y+1/2, z'
'-x+1/2, y+1/2, -z'

loop_
_atom_site_label
_atom_site_type_symbol
_atom_site_fract_x
_atom_site_fract_y
_atom_site_fract_z
_atom_site_U_iso_or_equiv
_atom_site_adp_type
_atom_site_occupancy
_atom_site_symmetry_multiplicity
_atom_site_calc_flag
_atom_site_refinement_flags
Co1 Co 0.500669(12) -0.02601(3) -0.76141(2) 0.01880(7) Uani 1 1 d .
N1 N 0.93906(9) 0.3503(2) -0.22538(16) 0.0223(4) Uani 1 1 d .
N2 N 0.76614(8) 0.0996(2) -0.30230(14) 0.0201(4) Uani 1 1 d .
N3 N 0.56896(8) 0.0143(2) -0.60128(15) 0.0212(4) Uani 1 1 d .
C1 C 0.95611(11) 0.2713(3) -0.1498(2) 0.0354(7) Uani 1 1 d .
H1A H 0.9961 0.2706 -0.0984 0.043 Uiso 1 1 calc R
C2 C 0.91959(11) 0.1902(3) -0.1408(2) 0.0360(7) Uani 1 1 d .
H2A H 0.9344 0.1365 -0.0847 0.043 Uiso 1 1 calc R
C3 C 0.86072(10) 0.1887(2) -0.21573(17) 0.0208(4) Uani 1 1 d .
C4 C 0.84225(10) 0.2747(3) -0.29199(18) 0.0250(5) Uani 1 1 d .
H4A H 0.8022 0.2804 -0.3430 0.030 Uiso 1 1 calc R
C5 C 0.88197(11) 0.3520(3) -0.29384(19) 0.0270(5) Uani 1 1 d .
H5A H 0.8680 0.4102 -0.3471 0.032 Uiso 1 1 calc R
C6 C 0.81757(10) 0.1029(2) -0.21620(16) 0.0189(4) Uani 1 1 d .
C7 C 0.83017(10) 0.0314(2) -0.13381(17) 0.0211(4) Uani 1 1 d .
H7A H 0.8671 0.0379 -0.0734 0.025 Uiso 1 1 calc R
C8 C 0.78820(10) -0.0500(2) -0.14057(17) 0.0205(5) Uani 1 1 d .
C9 C 0.73541(10) -0.0557(2) -0.23205(17) 0.0220(5) Uani 1 1 d .
H9A H 0.7061 -0.1121 -0.2411 0.026 Uiso 1 1 calc R
C10 C 0.72581(10) 0.0210(2) -0.30996(17) 0.0200(4) Uani 1 1 d .
C11 C 0.57616(11) -0.0617(3) -0.52923(19) 0.0303(6) Uani 1 1 d .
H11A H 0.5461 -0.1197 -0.5446 0.036 Uiso 1 1 calc R
C12 C 0.62507(11) -0.0614(3) -0.43273(18) 0.0297(6) Uani 1 1 d .
H12A H 0.6279 -0.1179 -0.3842 0.036 Uiso 1 1 calc R
C13 C 0.66985(10) 0.0222(2) -0.40794(17) 0.0204(4) Uani 1 1 d .
C14 C 0.66102(11) 0.1068(2) -0.48067(18) 0.0247(5) Uani 1 1 d .
H14A H 0.6894 0.1688 -0.4662 0.030 Uiso 1 1 calc R
C15 C 0.61086(11) 0.1005(2) -0.57423(19) 0.0251(5) Uani 1 1 d .
H15A H 0.6055 0.1606 -0.6225 0.030 Uiso 1 1 calc R
C16 C 0.79915(11) -0.1210(3) -0.04903(19) 0.0277(5) Uani 1 1 d .
C17 C 0.85937(15) -0.1788(4) 0.0061(3) 0.0504(9) Uani 1 1 d .
H17A H 0.8885 -0.1131 0.0249 0.076 Uiso 1 1 calc R
H17B H 0.8621 -0.2396 -0.0372 0.076 Uiso 1 1 calc R
H17C H 0.8663 -0.2209 0.0664 0.076 Uiso 1 1 calc R
C18 C 0.7947(2) -0.0269(5) 0.0194(3) 0.0673(13) Uani 1 1 d .
H18A H 0.8265 0.0337 0.0445 0.101 Uiso 1 1 calc R
H18B H 0.7973 -0.0712 0.0756 0.101 Uiso 1 1 calc R
H18C H 0.7574 0.0170 -0.0184 0.101 Uiso 1 1 calc R
C19 C 0.7551(2) -0.2252(5) -0.0764(3) 0.0708(15) Uani 1 1 d .
H19A H 0.7620 -0.2649 -0.0153 0.106 Uiso 1 1 calc R
H19B H 0.7592 -0.2874 -0.1174 0.106 Uiso 1 1 calc R
H19C H 0.7158 -0.1903 -0.1139 0.106 Uiso 1 1 calc R
N4 N 0.43025(8) -0.0666(2) -0.91898(15) 0.0211(4) Uani 1 1 d .
N5 N 0.22830(8) -0.1569(2) -1.19915(15) 0.0207(4) Uani 1 1 d .
N6 N 0.05781(9) -0.3984(2) -1.25241(17) 0.0237(4) Uani 1 1 d .
C20 C 0.39139(11) -0.1585(2) -0.94239(18) 0.0232(4) Uani 1 1 d .
H20A H 0.4004 -0.2209 -0.8937 0.028 Uiso 1 1 calc R
C21 C 0.33948(10) -0.1675(2) -1.03246(18) 0.0228(5) Uani 1 1 d .
H21A H 0.3134 -0.2337 -1.0442 0.027 Uiso 1 1 calc R
C22 C 0.32535(10) -0.0792(2) -1.10634(16) 0.0199(4) Uani 1 1 d .
C23 C 0.36686(11) 0.0104(3) -1.08623(19) 0.0269(5) Uani 1 1 d .
H23A H 0.3606 0.0686 -1.1362 0.032 Uiso 1 1 calc R
C24 C 0.41782(10) 0.0145(3) -0.9922(2) 0.0268(5) Uani 1 1 d .
H24A H 0.4453 0.0781 -0.9792 0.032 Uiso 1 1 calc R
C25 C 0.26727(9) -0.0827(2) -1.20103(16) 0.0189(4) Uani 1 1 d .
C26 C 0.25411(10) -0.0121(3) -1.28355(17) 0.0230(5) Uani 1 1 d .
H26A H 0.2830 0.0396 -1.2815 0.028 Uiso 1 1 calc R
C27 C 0.19865(9) -0.0163(3) -1.36965(15) 0.0221(4) Uani 1 1 d .
C28 C 0.15807(10) -0.0914(3) -1.36591(18) 0.0241(5) Uani 1 1 d .
H28A H 0.1194 -0.0962 -1.4220 0.029 Uiso 1 1 calc R
C29 C 0.17418(10) -0.1587(2) -1.28050(17) 0.0205(4) Uani 1 1 d .
C30 C 0.03896(11) -0.2943(3) -1.3076(2) 0.0348(7) Uani 1 1 d .
H30A H -0.0010 -0.2739 -1.3393 0.042 Uiso 1 1 calc R
C31 C 0.07402(11) -0.2141(3) -1.3215(2) 0.0361(7) Uani 1 1 d .
H31A H 0.0580 -0.1432 -1.3636 0.043 Uiso 1 1 calc R
C32 C 0.13311(10) -0.2402(2) -1.27219(18) 0.0218(4) Uani 1 1 d .
C33 C 0.15345(10) -0.3451(3) -1.21208(18) 0.0228(5) Uani 1 1 d .
H33A H 0.1937 -0.3645 -1.1754 0.027 Uiso 1 1 calc R
C34 C 0.11476(10) -0.4218(3) -1.20572(19) 0.0243(5) Uani 1 1 d .
H34A H 0.1294 -0.4951 -1.1660 0.029 Uiso 1 1 calc R
C35 C 0.18535(11) 0.0538(3) -1.46268(19) 0.0286(5) Uani 1 1 d .
C36 C 0.12031(14) 0.0725(5) -1.5351(3) 0.0593(12) Uani 1 1 d .
H36A H 0.1011 -0.0090 -1.5565 0.089 Uiso 1 1 calc R
H36B H 0.1135 0.1193 -1.5935 0.089 Uiso 1 1 calc R
H36C H 0.1044 0.1193 -1.5020 0.089 Uiso 1 1 calc R
C37 C 0.2090(2) -0.0208(5) -1.5140(3) 0.0595(10) Uani 1 1 d .
H37A H 0.1917 -0.1044 -1.5297 0.089 Uiso 1 1 calc R
H37B H 0.2513 -0.0279 -1.4697 0.089 Uiso 1 1 calc R
H37C H 0.1995 0.0215 -1.5757 0.089 Uiso 1 1 calc R
C38 C 0.2136(2) 0.1814(4) -1.4360(3) 0.0621(12) Uani 1 1 d .
H38A H 0.2048 0.2248 -1.4970 0.093 Uiso 1 1 calc R
H38B H 0.2558 0.1719 -1.3915 0.093 Uiso 1 1 calc R
H38C H 0.1986 0.2301 -1.4024 0.093 Uiso 1 1 calc R
N50 N 0.47005(10) -0.1691(2) -0.71580(16) 0.0255(4) Uani 1 1 d .
C50 C 0.44187(12) -0.2380(3) -0.7035(2) 0.0271(5) Uani 1 1 d .
S50 S 0.40007(5) -0.33675(9) -0.69191(8) 0.0471(2) Uani 1 1 d .
N60 N 0.53084(10) 0.1204(2) -0.80442(17) 0.0269(4) Uani 1 1 d .
C60 C 0.55705(15) 0.1986(3) -0.8127(3) 0.0347(6) Uani 1 1 d .
S60 S 0.59763(8) 0.30631(12) -0.81710(16) 0.0944(6) Uani 1 1 d .
O100 O 0.97328(16) 0.0121(4) 0.0866(3) 0.0834(12) Uani 1 1 d .
H100 H 0.9979 -0.0337 0.0855 0.125 Uiso 1 1 calc R
C100 C 0.9832(3) 0.0116(5) 0.1837(4) 0.0756(14) Uani 1 1 d .
H10A H 1.0239 0.0328 0.2325 0.113 Uiso 1 1 calc R
H10B H 0.9748 -0.0717 0.1985 0.113 Uiso 1 1 calc R
H10C H 0.9579 0.0732 0.1874 0.113 Uiso 1 1 calc R
O200 O 0.0000 0.0080(9) -1.5000 0.085(3) Uani 0.50 2 d SP

loop_
_atom_site_aniso_label
_atom_site_aniso_U_11
_atom_site_aniso_U_22
_atom_site_aniso_U_33
_atom_site_aniso_U_23
_atom_site_aniso_U_13
_atom_site_aniso_U_12
Co1 0.01140(11) 0.02084(13) 0.01889(13) -0.00005(13) 0.00465(9) 0.00027(10)
N1 0.0158(9) 0.0241(10) 0.0232(9) 0.0011(8) 0.0079(8) -0.0005(7)
N2 0.0150(8) 0.0265(10) 0.0169(8) -0.0027(7) 0.0073(7) -0.0022(7)
N3 0.0166(8) 0.0261(9) 0.0186(9) -0.0035(7) 0.0079(7) 0.0003(7)
C1 0.0139(10) 0.0445(17) 0.0297(13) 0.0119(12) -0.0004(10) -0.0039(10)
C2 0.0194(12) 0.0430(17) 0.0296(13) 0.0058(12) 0.0025(10) -0.0089(11)
C3 0.0171(10) 0.0233(11) 0.0172(9) -0.0025(8) 0.0060(8) -0.0033(8)
C4 0.0155(10) 0.0332(13) 0.0217(10) 0.0051(9) 0.0071(8) -0.0009(9)
C5 0.0196(11) 0.0340(13) 0.0226(11) 0.0068(10) 0.0081(9) -0.0022(9)
C6 0.0172(9) 0.0231(11) 0.0158(9) -0.0011(8) 0.0085(8) -0.0007(8)
C7 0.0177(10) 0.0260(11) 0.0167(10) 0.0025(8) 0.0073(8) 0.0017(9)
C8 0.0207(10) 0.0218(13) 0.0185(9) 0.0017(7) 0.0102(8) 0.0011(8)
C9 0.0183(9) 0.0278(13) 0.0195(10) -0.0016(8) 0.0099(8) -0.0027(8)
C10 0.0161(9) 0.0273(10) 0.0151(9) -0.0039(8) 0.0075(8) -0.0033(8)
C11 0.0205(11) 0.0412(16) 0.0240(11) -0.0016(10) 0.0085(9) -0.0118(10)
C12 0.0262(12) 0.0412(15) 0.0175(10) 0.0008(9) 0.0090(9) -0.0132(10)
C13 0.0142(9) 0.0264(11) 0.0185(10) -0.0032(8) 0.0074(8) -0.0011(8)
C14 0.0193(10) 0.0256(12) 0.0217(11) 0.0004(9) 0.0060(9) -0.0042(9)
C15 0.0207(11) 0.0223(11) 0.0228(11) 0.0015(9) 0.0053(9) -0.0017(9)
C16 0.0267(12) 0.0334(13) 0.0245(11) 0.0088(10) 0.0146(10) 0.0020(10)
C17 0.0403(17) 0.064(2) 0.0500(19) 0.0315(18) 0.0266(16) 0.0225(16)
C18 0.126(4) 0.057(2) 0.055(2) 0.024(2) 0.072(3) 0.035(3)
C19 0.065(3) 0.077(3) 0.046(2) 0.027(2) 0.0143(19) -0.030(2)
N4 0.0139(8) 0.0257(9) 0.0196(9) -0.0008(7) 0.0064(7) 0.0005(7)
N5 0.0161(8) 0.0253(10) 0.0196(9) -0.0003(7) 0.0088(7) 0.0003(7)
N6 0.0155(9) 0.0259(10) 0.0244(10) 0.0026(8) 0.0071(8) -0.0005(8)
C20 0.0229(11) 0.0233(11) 0.0184(10) 0.0022(8) 0.0079(9) 0.0008(9)
C21 0.0208(10) 0.0252(12) 0.0187(10) -0.0018(9) 0.0082(9) -0.0043(9)
C22 0.0151(9) 0.0270(11) 0.0162(9) -0.0017(8) 0.0074(8) 0.0012(8)
C23 0.0195(10) 0.0342(13) 0.0192(10) 0.0029(8) 0.0053(9) -0.0030(9)
C24 0.0159(10) 0.0312(12) 0.0256(11) 0.0021(9) 0.0061(9) -0.0049(9)
C25 0.0146(9) 0.0262(11) 0.0135(9) -0.0005(8) 0.0059(8) 0.0009(8)
C26 0.0189(9) 0.0288(13) 0.0214(9) 0.0012(10) 0.0107(8) -0.0020(9)
C27 0.0193(9) 0.0285(12) 0.0169(8) 0.0005(10) 0.0086(7) -0.0022(10)
C28 0.0176(10) 0.0295(13) 0.0212(10) 0.0003(9) 0.0077(9) -0.0020(9)
C29 0.0143(9) 0.0253(11) 0.0204(10) -0.0016(8) 0.0083(8) -0.0014(8)
C30 0.0141(10) 0.0303(14) 0.0467(17) 0.0157(12) 0.0075(11) 0.0015(10)
C31 0.0142(11) 0.0311(14) 0.0484(17) 0.0157(12) 0.0070(11) 0.0009(10)
C32 0.0147(10) 0.0274(12) 0.0204(10) 0.0000(9) 0.0076(8) 0.0003(8)
C33 0.0134(9) 0.0293(12) 0.0231(10) 0.0015(9) 0.0082(8) 0.0007(9)
C34 0.0169(10) 0.0274(12) 0.0244(11) 0.0037(9) 0.0083(9) 0.0003(9)
C35 0.0246(12) 0.0379(14) 0.0196(11) 0.0073(10) 0.0095(9) -0.0003(10)
C36 0.0288(15) 0.101(3) 0.0336(16) 0.0360(19) 0.0071(13) -0.0016(17)
C37 0.094(3) 0.063(2) 0.0494(18) 0.022(2) 0.057(2) 0.022(3)
C38 0.074(3) 0.0429(19) 0.0362(17) 0.0169(15) 0.0077(18) -0.0140(19)
N50 0.0221(10) 0.0279(11) 0.0192(9) -0.0009(8) 0.0063(8) -0.0028(8)
C50 0.0252(12) 0.0302(13) 0.0225(11) -0.0016(10) 0.0106(10) 0.0002(10)
S50 0.0576(5) 0.0375(4) 0.0666(6) -0.0032(4) 0.0468(5) -0.0120(4)
N60 0.0231(10) 0.0267(11) 0.0273(10) -0.0005(9) 0.0112(9) -0.0040(8)
C60 0.0429(16) 0.0305(14) 0.0415(16) -0.0093(12) 0.0299(14) -0.0076(12)
S60 0.1372(13) 0.0535(7) 0.1729(17) -0.0302(9) 0.1366(14) -0.0421(8)
O100 0.072(2) 0.097(3) 0.0558(18) 0.0052(17) 0.0170(16) -0.0323(19)
C100 0.084(3) 0.073(3) 0.066(3) -0.009(2) 0.039(3) -0.003(3)
O200 0.087(7) 0.051(5) 0.077(6) 0.000 0.018(5) 0.000

loop_
_atom_type_symbol
_atom_type_description
_atom_type_scat_dispersion_real
_atom_type_scat_dispersion_imag
_atom_type_scat_source
C C 0.0033 0.0016 'International Tables Vol C Tables 4.2.6.8 and 6.1.1.4'
H H 0.0000 0.0000 'International Tables Vol C Tables 4.2.6.8 and 6.1.1.4'
N N 0.0061 0.0033 'International Tables Vol C Tables 4.2.6.8 and 6.1.1.4'
S S 0.1246 0.1234 'International Tables Vol C Tables 4.2.6.8 and 6.1.1.4'
Co Co 0.3494 0.9721 'International Tables Vol C Tables 4.2.6.8 and 6.1.1.4'
O O 0.0106 0.0060 'International Tables Vol C Tables 4.2.6.8 and 6.1.1.4'

loop_
_geom_angle_atom_site_label_1
_geom_angle_atom_site_label_2
_geom_angle_atom_site_label_3
_geom_angle
_geom_angle_site_symmetry_1
_geom_angle_site_symmetry_3
N60 Co1 N50 178.31(10) . .
N60 Co1 N6 90.09(9) . 4_553
N50 Co1 N6 88.46(9) . 4_553
N60 Co1 N1 88.48(9) . 4_644
N50 Co1 N1 92.96(9) . 4_644
N6 Co1 N1 178.43(9) 4_553 4_644
N60 Co1 N4 91.90(8) . .
N50 Co1 N4 88.97(8) . .
N6 Co1 N4 89.93(8) 4_553 .
N1 Co1 N4 90.78(8) 4_644 .
N60 Co1 N3 89.60(9) . .
N50 Co1 N3 89.49(8) . .
N6 Co1 N3 88.44(8) 4_553 .
N1 Co1 N3 90.88(8) 4_644 .
N4 Co1 N3 177.79(8) . .
C1 N1 C5 115.6(2) . .
C1 N1 Co1 123.29(17) . 4_654
C5 N1 Co1 121.10(17) . 4_654
C6 N2 C10 118.1(2) . .
C11 N3 C15 115.9(2) . .
C11 N3 Co1 120.43(17) . .
C15 N3 Co1 122.62(17) . .
N1 C1 C2 124.6(2) . .
N1 C1 H1A 117.7 . .
C2 C1 H1A 117.7 . .
C1 C2 C3 118.8(3) . .
C1 C2 H2A 120.6 . .
C3 C2 H2A 120.6 . .
C4 C3 C2 116.8(2) . .
C4 C3 C6 119.4(2) . .
C2 C3 C6 123.8(2) . .
C5 C4 C3 119.9(2) . .
C5 C4 H4A 120.1 . .
C3 C4 H4A 120.1 . .
N1 C5 C4 124.1(2) . .
N1 C5 H5A 117.9 . .
C4 C5 H5A 117.9 . .
N2 C6 C7 122.9(2) . .
N2 C6 C3 114.5(2) . .
C7 C6 C3 122.6(2) . .
C6 C7 C8 119.5(2) . .
C6 C7 H7A 120.2 . .
C8 C7 H7A 120.2 . .
C9 C8 C7 117.0(2) . .
C9 C8 C16 122.5(2) . .
C7 C8 C16 120.4(2) . .
C10 C9 C8 119.9(2) . .
C10 C9 H9A 120.1 . .
C8 C9 H9A 120.1 . .
N2 C10 C9 122.6(2) . .
N2 C10 C13 115.0(2) . .
C9 C10 C13 122.4(2) . .
N3 C11 C12 123.9(2) . .
N3 C11 H11A 118.0 . .
C12 C11 H11A 118.0 . .
C13 C12 C11 119.4(2) . .
C13 C12 H12A 120.3 . .
C11 C12 H12A 120.3 . .
C14 C13 C12 116.9(2) . .
C14 C13 C10 120.1(2) . .
C12 C13 C10 123.0(2) . .
C15 C14 C13 119.7(2) . .
C15 C14 H14A 120.2 . .
C13 C14 H14A 120.2 . .
N3 C15 C14 123.9(2) . .
N3 C15 H15A 118.0 . .
C14 C15 H15A 118.0 . .
C17 C16 C8 110.6(2) . .
C17 C16 C19 108.1(3) . .
C8 C16 C19 111.9(2) . .
C17 C16 C18 109.4(3) . .
C8 C16 C18 107.4(2) . .
C19 C16 C18 109.4(4) . .
C16 C17 H17A 109.5 . .
C16 C17 H17B 109.5 . .
H17A C17 H17B 109.5 . .
C16 C17 H17C 109.5 . .
H17A C17 H17C 109.5 . .
H17B C17 H17C 109.5 . .
C16 C18 H18A 109.5 . .
C16 C18 H18B 109.5 . .
H18A C18 H18B 109.5 . .
C16 C18 H18C 109.5 . .
H18A C18 H18C 109.5 . .
H18B C18 H18C 109.5 . .
C16 C19 H19A 109.5 . .
C16 C19 H19B 109.5 . .
H19A C19 H19B 109.5 . .
C16 C19 H19C 109.5 . .
H19A C19 H19C 109.5 . .
H19B C19 H19C 109.5 . .
C24 N4 C20 116.0(2) . .
C24 N4 Co1 120.75(17) . .
C20 N4 Co1 121.95(16) . .
C25 N5 C29 117.6(2) . .
C34 N6 C30 116.3(2) . .
C34 N6 Co1 121.18(18) . 4_543
C30 N6 Co1 122.56(17) . 4_543
N4 C20 C21 124.0(2) . .
N4 C20 H20A 118.0 . .
C21 C20 H20A 118.0 . .
C20 C21 C22 119.7(2) . .
C20 C21 H21A 120.2 . .
C22 C21 H21A 120.2 . .
C23 C22 C21 117.0(2) . .
C23 C22 C25 123.1(2) . .
C21 C22 C25 119.9(2) . .
C22 C23 C24 119.5(2) . .
C22 C23 H23A 120.3 . .
C24 C23 H23A 120.3 . .
N4 C24 C23 123.5(2) . .
N4 C24 H24A 118.2 . .
C23 C24 H24A 118.2 . .
N5 C25 C26 122.7(2) . .
N5 C25 C22 114.8(2) . .
C26 C25 C22 122.5(2) . .
C25 C26 C27 120.3(2) . .
C25 C26 H26A 119.8 . .
C27 C26 H26A 119.8 . .
C26 C27 C28 116.5(2) . .
C26 C27 C35 120.4(2) . .
C28 C27 C35 123.1(2) . .
C29 C28 C27 120.0(2) . .
C29 C28 H28A 120.0 . .
C27 C28 H28A 120.0 . .
N5 C29 C28 122.9(2) . .
N5 C29 C32 114.6(2) . .
C28 C29 C32 122.5(2) . .
N6 C30 C31 124.3(2) . .
N6 C30 H30A 117.9 . .
C31 C30 H30A 117.9 . .
C30 C31 C32 118.4(3) . .
C30 C31 H31A 120.8 . .
C32 C31 H31A 120.8 . .
C33 C32 C31 117.7(2) . .
C33 C32 C29 119.8(2) . .
C31 C32 C29 122.4(2) . .
C32 C33 C34 119.6(2) . .
C32 C33 H33A 120.2 . .
C34 C33 H33A 120.2 . .
N6 C34 C33 123.6(2) . .
N6 C34 H34A 118.2 . .
C33 C34 H34A 118.2 . .
C37 C35 C38 109.0(3) . .
C37 C35 C27 108.4(3) . .
C38 C35 C27 110.8(2) . .
C37 C35 C36 108.9(3) . .
C38 C35 C36 107.8(3) . .
C27 C35 C36 111.9(2) . .
C35 C36 H36A 109.5 . .
C35 C36 H36B 109.5 . .
H36A C36 H36B 109.5 . .
C35 C36 H36C 109.5 . .
H36A C36 H36C 109.5 . .
H36B C36 H36C 109.5 . .
C35 C37 H37A 109.5 . .
C35 C37 H37B 109.5 . .
H37A C37 H37B 109.5 . .
C35 C37 H37C 109.5 . .
H37A C37 H37C 109.5 . .
H37B C37 H37C 109.5 . .
C35 C38 H38A 109.5 . .
C35 C38 H38B 109.5 . .
H38A C38 H38B 109.5 . .
C35 C38 H38C 109.5 . .
H38A C38 H38C 109.5 . .
H38B C38 H38C 109.5 . .
C50 N50 Co1 165.8(2) . .
N50 C50 S50 177.2(3) . .
C60 N60 Co1 167.7(3) . .
N60 C60 S60 176.2(4) . .
C100 O100 H100 109.5 . .
O100 C100 H10A 109.5 . .
O100 C100 H10B 109.5 . .
H10A C100 H10B 109.5 . .
O100 C100 H10C 109.5 . .
H10A C100 H10C 109.5 . .
H10B C100 H10C 109.5 . .

loop_
_geom_bond_atom_site_label_1
_geom_bond_atom_site_label_2
_geom_bond_distance
_geom_bond_site_symmetry_2
Co1 N60 2.051(2) .
Co1 N50 2.054(2) .
Co1 N6 2.200(2) 4_553
Co1 N1 2.208(2) 4_644
Co1 N4 2.232(2) .
Co1 N3 2.245(2) .
N1 C1 1.331(4) .
N1 C5 1.338(3) .
N1 Co1 2.208(2) 4_654
N2 C6 1.335(3) .
N2 C10 1.338(3) .
N3 C11 1.331(4) .
N3 C15 1.348(3) .
C1 C2 1.387(4) .
C1 H1A 0.9500 .
C2 C3 1.394(3) .
C2 H2A 0.9500 .
C3 C4 1.384(3) .
C3 C6 1.490(3) .
C4 C5 1.377(3) .
C4 H4A 0.9500 .
C5 H5A 0.9500 .
C6 C7 1.391(3) .
C7 C8 1.397(3) .
C7 H7A 0.9500 .
C8 C9 1.394(3) .
C8 C16 1.522(3) .
C9 C10 1.388(3) .
C9 H9A 0.9500 .
C10 C13 1.484(3) .
C11 C12 1.391(3) .
C11 H11A 0.9500 .
C12 C13 1.390(3) .
C12 H12A 0.9500 .
C13 C14 1.383(4) .
C14 C15 1.380(3) .
C14 H14A 0.9500 .
C15 H15A 0.9500 .
C16 C17 1.518(4) .
C16 C19 1.522(5) .
C16 C18 1.534(5) .
C17 H17A 0.9800 .
C17 H17B 0.9800 .
C17 H17C 0.9800 .
C18 H18A 0.9800 .
C18 H18B 0.9800 .
C18 H18C 0.9800 .
C19 H19A 0.9800 .
C19 H19B 0.9800 .
C19 H19C 0.9800 .
N4 C24 1.341(3) .
N4 C20 1.344(3) .
N5 C25 1.341(3) .
N5 C29 1.343(3) .
N6 C34 1.338(3) .
N6 C30 1.338(3) .
N6 Co1 2.200(2) 4_543
C20 C21 1.374(3) .
C20 H20A 0.9500 .
C21 C22 1.391(3) .
C21 H21A 0.9500 .
C22 C23 1.385(3) .
C22 C25 1.489(3) .
C23 C24 1.392(3) .
C23 H23A 0.9500 .
C24 H24A 0.9500 .
C25 C26 1.383(3) .
C26 C27 1.393(3) .
C26 H26A 0.9500 .
C27 C28 1.395(3) .
C27 C35 1.518(3) .
C28 C29 1.384(3) .
C28 H28A 0.9500 .
C29 C32 1.481(3) .
C30 C31 1.389(4) .
C30 H30A 0.9500 .
C31 C32 1.392(3) .
C31 H31A 0.9500 .
C32 C33 1.383(4) .
C33 C34 1.384(3) .
C33 H33A 0.9500 .
C34 H34A 0.9500 .
C35 C37 1.512(5) .
C35 C38 1.513(5) .
C35 C36 1.524(4) .
C36 H36A 0.9800 .
C36 H36B 0.9800 .
C36 H36C 0.9800 .
C37 H37A 0.9800 .
C37 H37B 0.9800 .
C37 H37C 0.9800 .
C38 H38A 0.9800 .
C38 H38B 0.9800 .
C38 H38C 0.9800 .
N50 C50 1.156(4) .
C50 S50 1.637(3) .
N60 C60 1.154(4) .
C60 S60 1.626(3) .
O100 C100 1.416(6) .
O100 H100 0.8400 .
C100 H10A 0.9800 .
C100 H10B 0.9800 .
C100 H10C 0.9800 .
